data_4038961
loop_
_publ_author_name
'Vasin, V..'
'Popkova, Yu..'
'Bezrukova, Ye.V.'
'Razin, V.V.'
'Somov, N.V.'

_publ_section_title
;
 Thermal Rearrangements of 3- and 4-Pyrazoles Prepared by Reactions of
 9-Diazofluoren with Methyl Tetrolate and Methyl 3-Phenylpropiolate
;
_journal_issue 8
_journal_name_full
;
 Russian Journal of Organic Chemistry
;
_journal_page_first 1189
_journal_page_last 1199
_journal_paper_doi 10.1134/S1070428018080122
_journal_volume 54
_journal_year 2018
_chemical_formula_sum 'C22 H16 N2 O2 S'
_chemical_formula_weight 372.43
_space_group_IT_number 14
_space_group_name_Hall '-P 2ybc'
_space_group_name_H-M_alt 'P 1 21/c 1'
_symmetry_cell_setting monoclinic
_symmetry_Int_Tables_number 14
_symmetry_space_group_name_Hall '-P 2ybc'
_symmetry_space_group_name_H-M 'P 1 21/c 1'
_atom_sites_solution_hydrogens geom
_audit_creation_date 2017-01-17T12:51:43-00:00
_audit_creation_method 'WinGX routine CIF_UPDATE'
_cell_angle_alpha 90
_cell_angle_beta 102.771(2)
_cell_angle_gamma 90
_cell_formula_units_Z 4
_cell_length_a 9.2729(2)
_cell_length_b 21.0531(3)
_cell_length_c 9.4763(2)
_cell_measurement_reflns_used 14204
_cell_measurement_temperature 298(2)
_cell_measurement_theta_max 33.0002
_cell_measurement_theta_min 3.6077
_cell_volume 1804.23(6)
_computing_cell_refinement
;
        CrysAlisPro, Agilent Technologies,
        Version 1.171.35.21 (release 20-01-2012 CrysAlis171 .NET)
        (compiled Jan 23 2012,18:06:46)
;
_computing_data_collection
;
        CrysAlisPro, Agilent Technologies,
        Version 1.171.35.21 (release 20-01-2012 CrysAlis171 .NET)
        (compiled Jan 23 2012,18:06:46)
;
_computing_data_reduction
;
        CrysAlisPro, Agilent Technologies,
        Version 1.171.35.21 (release 20-01-2012 CrysAlis171 .NET)
        (compiled Jan 23 2012,18:06:46)
;
_computing_structure_refinement 'SHELXL-2014/7 (Sheldrick, 2014)'
_diffrn_ambient_temperature 298(2)
_diffrn_detector_area_resol_mean 16.0302
_diffrn_measured_fraction_theta_full 0.998
_diffrn_measured_fraction_theta_max 0.999
_diffrn_measurement_device_type 'Xcalibur, Sapphire3, Gemini'
_diffrn_measurement_method '\w scans'
_diffrn_orient_matrix_UB_11 0.0086197
_diffrn_orient_matrix_UB_12 -0.0305823
_diffrn_orient_matrix_UB_13 0.0321778
_diffrn_orient_matrix_UB_21 -0.0524671
_diffrn_orient_matrix_UB_22 -0.0124266
_diffrn_orient_matrix_UB_23 -0.0596407
_diffrn_orient_matrix_UB_31 0.0576632
_diffrn_orient_matrix_UB_32 -0.006737
_diffrn_orient_matrix_UB_33 -0.0360145
_diffrn_radiation_monochromator graphite
_diffrn_radiation_type MoK\a
_diffrn_radiation_wavelength 0.71073
_diffrn_reflns_av_R_equivalents 0.0206
_diffrn_reflns_av_unetI/netI 0.0506
_diffrn_reflns_Laue_measured_fraction_full 0.998
_diffrn_reflns_Laue_measured_fraction_max 0.999
_diffrn_reflns_limit_h_max 13
_diffrn_reflns_limit_h_min -13
_diffrn_reflns_limit_k_max 30
_diffrn_reflns_limit_k_min -30
_diffrn_reflns_limit_l_max 13
_diffrn_reflns_limit_l_min -13
_diffrn_reflns_number 35646
_diffrn_reflns_point_group_measured_fraction_full 0.998
_diffrn_reflns_point_group_measured_fraction_max 0.999
_diffrn_reflns_theta_full 25.242
_diffrn_reflns_theta_max 30.504
_diffrn_reflns_theta_min 3.615
_exptl_absorpt_coefficient_mu 0.199
_exptl_absorpt_correction_T_max 1
_exptl_absorpt_correction_T_min 0.95876
_exptl_absorpt_correction_type multi-scan
_exptl_absorpt_process_details
;
        CrysAlisPro, Agilent Technologies,
        Version 1.171.35.21 (release 20-01-2012 CrysAlis171 .NET)
        (compiled Jan 23 2012,18:06:46)
        Empirical absorption correction using spherical harmonics,
 implemented in SCALE3 ABSPACK scaling algorithm.
;
_exptl_crystal_density_diffrn 1.371
_exptl_crystal_description prism
_exptl_crystal_F_000 776
_exptl_crystal_size_max 0.5091
_exptl_crystal_size_mid 0.4518
_exptl_crystal_size_min 0.3791
_refine_diff_density_max 0.363
_refine_diff_density_min -0.31
_refine_diff_density_rms 0.047
_refine_ls_extinction_method none
_refine_ls_goodness_of_fit_ref 1.127
_refine_ls_hydrogen_treatment constr
_refine_ls_matrix_type full
_refine_ls_number_parameters 244
_refine_ls_number_reflns 5500
_refine_ls_number_restraints 0
_refine_ls_restrained_S_all 1.127
_refine_ls_R_factor_all 0.0585
_refine_ls_R_factor_gt 0.0516
_refine_ls_shift/su_max 0.001
_refine_ls_shift/su_mean 0
_refine_ls_structure_factor_coef Fsqd
_refine_ls_weighting_details 'w=1/[\s^2^(Fo^2^)+(0.0542P)^2^+0.7524P] where P=(Fo^2^+2Fc^2^)/3'
_refine_ls_weighting_scheme calc
_refine_ls_wR_factor_gt 0.1317
_refine_ls_wR_factor_ref 0.1367
_reflns_Friedel_coverage 0
_reflns_number_gt 4852
_reflns_number_total 5500
_reflns_threshold_expression 'I > 2\s(I)'
_cod_data_source_file tmp7y2w_8qe
_cod_data_source_block m_207_p_060912
_cod_original_sg_symbol_H-M 'P 21/c'
_cod_database_code 4038961

loop_
_symmetry_equiv_pos_as_xyz
'x, y, z'
'-x, y+1/2, -z+1/2'
'-x, -y, -z'
'x, -y-1/2, z-1/2'

loop_
_atom_site_label
_atom_site_type_symbol
_atom_site_fract_x
_atom_site_fract_y
_atom_site_fract_z
_atom_site_U_iso_or_equiv
_atom_site_adp_type
_atom_site_occupancy
_atom_site_site_symmetry_order
_atom_site_calc_flag
_atom_site_refinement_flags_posn
_atom_site_refinement_flags_adp
_atom_site_refinement_flags_occupancy
_atom_site_disorder_assembly
_atom_site_disorder_group
C1 C 0.44584(15) 0.88996(7) 0.30486(15) 0.0319(3) Uani 1 1 d . . . . .
C2 C 0.48443(15) 0.94885(6) 0.26005(15) 0.0308(3) Uani 1 1 d . . . . .
C3 C 0.64017(15) 0.95237(7) 0.30573(15) 0.0320(3) Uani 1 1 d . . . . .
C4 C 0.72362(16) 1.00677(7) 0.27788(16) 0.0339(3) Uani 1 1 d . . . . .
C5 C 0.64543(17) 1.05714(7) 0.19959(16) 0.0345(3) Uani 1 1 d . . . . .
C6 C 0.48421(17) 1.05287(6) 0.14356(15) 0.0326(3) Uani 1 1 d . . . . .
C7 C 0.40263(16) 1.00035(6) 0.17672(15) 0.0317(3) Uani 1 1 d . . . . .
C8 C 0.24901(18) 0.99913(8) 0.12607(19) 0.0416(3) Uani 1 1 d . . . . .
H13 H 0.195 0.9648 0.1485 0.05 Uiso 1 1 calc R U . . .
C9 C 0.1767(2) 1.04830(9) 0.0432(2) 0.0481(4) Uani 1 1 d . . . . .
H14 H 0.0744 1.0473 0.0116 0.058 Uiso 1 1 calc R U . . .
C10 C 0.2563(2) 1.09892(8) 0.00732(19) 0.0478(4) Uani 1 1 d . . . . .
H15 H 0.2076 1.1316 -0.05 0.057 Uiso 1 1 calc R U . . .
C11 C 0.4070(2) 1.10110(7) 0.05594(17) 0.0422(3) Uani 1 1 d . . . . .
H16 H 0.4592 1.1353 0.0303 0.051 Uiso 1 1 calc R U . . .
C12 C 0.87700(18) 1.00937(8) 0.3271(2) 0.0433(4) Uani 1 1 d . . . . .
H20 H 0.9273 0.9751 0.3771 0.052 Uiso 1 1 calc R U . . .
C13 C 0.9537(2) 1.06249(10) 0.3017(2) 0.0527(4) Uani 1 1 d . . . . .
H19 H 1.0558 1.0642 0.3342 0.063 Uiso 1 1 calc R U . . .
C14 C 0.8784(2) 1.11313(9) 0.2278(3) 0.0577(5) Uani 1 1 d . . . . .
H18 H 0.9303 1.1492 0.2115 0.069 Uiso 1 1 calc R U . . .
C15 C 0.7275(2) 1.11110(8) 0.1777(2) 0.0487(4) Uani 1 1 d . . . . .
H17 H 0.6788 1.1459 0.1287 0.058 Uiso 1 1 calc R U . . .
C16 C 0.30091(16) 0.85833(7) 0.28738(16) 0.0334(3) Uani 1 1 d . . . . .
C17 C 0.2549(2) 0.81400(9) 0.1787(2) 0.0492(4) Uani 1 1 d . . . . .
H5 H 0.3165 0.803 0.1174 0.059 Uiso 1 1 calc R U . . .
C18 C 0.1164(3) 0.78607(11) 0.1617(2) 0.0627(6) Uani 1 1 d . . . . .
H7 H 0.0851 0.7567 0.088 0.075 Uiso 1 1 calc R U . . .
C19 C 0.0255(2) 0.80143(10) 0.2527(3) 0.0573(5) Uani 1 1 d . . . . .
H21 H -0.0669 0.7824 0.2407 0.069 Uiso 1 1 calc R U . . .
C20 C 0.0706(2) 0.84460(9) 0.3606(2) 0.0533(5) Uani 1 1 d . . . . .
H22 H 0.009 0.8547 0.4226 0.064 Uiso 1 1 calc R U . . .
C21 C 0.20767(19) 0.87352(8) 0.3785(2) 0.0442(4) Uani 1 1 d . . . . .
H1 H 0.2373 0.9032 0.4519 0.053 Uiso 1 1 calc R U . . .
C22 C 0.6263(4) 0.82835(14) 0.6479(2) 0.0893(9) Uani 1 1 d . . . . .
H6A H 0.5314 0.8445 0.6554 0.134 Uiso 1 1 calc R U . . .
H6B H 0.6571 0.7959 0.7195 0.134 Uiso 1 1 calc R U . . .
H6C H 0.6972 0.8623 0.6635 0.134 Uiso 1 1 calc R U . . .
O1 O 0.48742(17) 0.75714(6) 0.43998(19) 0.0655(4) Uani 1 1 d . . . . .
O2 O 0.75167(17) 0.77247(7) 0.4632(2) 0.0691(4) Uani 1 1 d . . . . .
S1 S 0.61381(5) 0.79649(2) 0.47698(4) 0.03855(11) Uani 1 1 d . . . . .
N1 N 0.69938(14) 0.90040(6) 0.37448(16) 0.0397(3) Uani 1 1 d . . . . .
N2 N 0.57947(14) 0.86152(6) 0.37012(16) 0.0402(3) Uani 1 1 d . . . . .

loop_
_atom_site_aniso_label
_atom_site_aniso_U_11
_atom_site_aniso_U_22
_atom_site_aniso_U_33
_atom_site_aniso_U_23
_atom_site_aniso_U_13
_atom_site_aniso_U_12
C1 0.0326(6) 0.0277(6) 0.0364(7) 0.0018(5) 0.0096(5) 0.0007(5)
C2 0.0319(6) 0.0268(6) 0.0345(6) 0.0011(5) 0.0090(5) 0.0014(5)
C3 0.0318(6) 0.0294(6) 0.0355(7) 0.0016(5) 0.0089(5) -0.0011(5)
C4 0.0358(7) 0.0300(6) 0.0373(7) -0.0015(5) 0.0109(5) -0.0038(5)
C5 0.0413(7) 0.0278(6) 0.0366(7) -0.0019(5) 0.0133(6) -0.0033(5)
C6 0.0418(7) 0.0249(6) 0.0322(6) -0.0015(5) 0.0108(5) 0.0014(5)
C7 0.0359(7) 0.0267(6) 0.0325(6) -0.0004(5) 0.0077(5) 0.0030(5)
C8 0.0374(7) 0.0370(7) 0.0484(8) 0.0049(6) 0.0053(6) 0.0019(6)
C9 0.0432(8) 0.0450(9) 0.0507(9) 0.0040(7) -0.0014(7) 0.0086(7)
C10 0.0587(10) 0.0369(8) 0.0426(8) 0.0061(7) 0.0003(7) 0.0109(7)
C11 0.0585(10) 0.0288(7) 0.0388(7) 0.0041(6) 0.0096(7) 0.0025(6)
C12 0.0368(8) 0.0409(8) 0.0519(9) 0.0003(7) 0.0090(7) -0.0047(6)
C13 0.0404(8) 0.0532(10) 0.0660(11) -0.0044(9) 0.0149(8) -0.0138(8)
C14 0.0584(11) 0.0425(9) 0.0757(13) 0.0010(9) 0.0221(10) -0.0177(8)
C15 0.0553(10) 0.0330(8) 0.0595(10) 0.0061(7) 0.0164(8) -0.0075(7)
C16 0.0337(6) 0.0278(6) 0.0384(7) 0.0036(5) 0.0074(5) -0.0007(5)
C17 0.0581(10) 0.0474(9) 0.0432(9) -0.0072(7) 0.0135(8) -0.0087(8)
C18 0.0690(13) 0.0544(11) 0.0571(11) -0.0086(9) -0.0022(10) -0.0232(10)
C19 0.0398(9) 0.0517(11) 0.0751(13) 0.0142(9) 0.0011(9) -0.0106(8)
C20 0.0391(8) 0.0514(10) 0.0743(13) 0.0096(9) 0.0230(8) 0.0014(7)
C21 0.0418(8) 0.0395(8) 0.0545(9) -0.0051(7) 0.0175(7) -0.0021(6)
C22 0.159(3) 0.0703(16) 0.0424(11) -0.0018(10) 0.0290(14) -0.0054(17)
O1 0.0639(9) 0.0344(6) 0.0910(11) 0.0187(7) 0.0021(8) -0.0082(6)
O2 0.0622(9) 0.0564(9) 0.0939(12) 0.0262(8) 0.0287(8) 0.0266(7)
S1 0.0471(2) 0.02705(17) 0.0424(2) 0.00568(13) 0.01175(16) 0.00513(14)
N1 0.0319(6) 0.0360(6) 0.0508(7) 0.0093(6) 0.0081(5) 0.0004(5)
N2 0.0357(6) 0.0334(6) 0.0516(8) 0.0117(5) 0.0098(5) 0.0018(5)

loop_
_atom_type_symbol
_atom_type_description
_atom_type_scat_dispersion_real
_atom_type_scat_dispersion_imag
_atom_type_scat_source
C C 0.0033 0.0016 'International Tables Vol C Tables 4.2.6.8 and 6.1.1.4'
H H 0 0 'International Tables Vol C Tables 4.2.6.8 and 6.1.1.4'
O O 0.0106 0.006 'International Tables Vol C Tables 4.2.6.8 and 6.1.1.4'
S S 0.1246 0.1234 'International Tables Vol C Tables 4.2.6.8 and 6.1.1.4'
N N 0.0061 0.0033 'International Tables Vol C Tables 4.2.6.8 and 6.1.1.4'

loop_
_exptl_crystal_face_index_h
_exptl_crystal_face_index_k
_exptl_crystal_face_index_l
_exptl_crystal_face_perp_dist
0 -20 -10 0.1347
-8 22 -2 0.152
-2 27 -4 0.1535
13 0 0 0.1658
-6 -3 13 0.127
0 -20 10 0.1461
8 18 5 0.2425
-13 3 2 0.2174
9 0 -12 0.2869

loop_
_geom_angle_atom_site_label_1
_geom_angle_atom_site_label_2
_geom_angle_atom_site_label_3
_geom_angle
_geom_angle_site_symmetry_1
_geom_angle_site_symmetry_3
_geom_angle_publ_flag
C2 C1 N2 104.88(12) . . ?
C2 C1 C16 131.38(13) . . ?
N2 C1 C16 123.69(12) . . ?
C1 C2 C3 105.60(12) . . ?
C1 C2 C7 134.16(13) . . ?
C3 C2 C7 120.15(12) . . ?
N1 C3 C2 112.96(12) . . ?
N1 C3 C4 124.39(13) . . ?
C2 C3 C4 122.65(13) . . ?
C12 C4 C5 121.12(14) . . ?
C12 C4 C3 121.28(14) . . ?
C5 C4 C3 117.60(13) . . ?
C4 C5 C15 117.10(15) . . ?
C4 C5 C6 120.61(13) . . ?
C15 C5 C6 122.28(14) . . ?
C11 C6 C7 117.98(14) . . ?
C11 C6 C5 120.86(14) . . ?
C7 C6 C5 121.17(13) . . ?
C8 C7 C6 119.49(13) . . ?
C8 C7 C2 122.86(13) . . ?
C6 C7 C2 117.63(13) . . ?
C9 C8 C7 120.74(16) . . ?
C8 C9 C10 119.98(16) . . ?
C11 C10 C9 120.22(15) . . ?
C10 C11 C6 121.54(15) . . ?
C13 C12 C4 120.09(17) . . ?
C12 C13 C14 119.67(17) . . ?
C15 C14 C13 120.92(17) . . ?
C14 C15 C5 121.06(17) . . ?
C17 C16 C21 119.07(15) . . ?
C17 C16 C1 120.70(14) . . ?
C21 C16 C1 120.22(14) . . ?
C16 C17 C18 119.77(18) . . ?
C19 C18 C17 120.55(19) . . ?
C20 C19 C18 119.99(17) . . ?
C19 C20 C21 120.37(18) . . ?
C20 C21 C16 120.24(17) . . ?
O2 S1 O1 119.11(10) . . ?
O2 S1 N2 106.86(8) . . ?
O1 S1 N2 106.84(8) . . ?
O2 S1 C22 110.58(15) . . ?
O1 S1 C22 109.79(14) . . ?
N2 S1 C22 102.19(11) . . ?
C3 N1 N2 103.42(12) . . ?
N1 N2 C1 113.08(12) . . ?
N1 N2 S1 114.86(10) . . ?
C1 N2 S1 130.22(11) . . ?

loop_
_geom_bond_atom_site_label_1
_geom_bond_atom_site_label_2
_geom_bond_distance
_geom_bond_site_symmetry_2
_geom_bond_publ_flag
C1 C2 1.3829(19) . ?
C1 N2 1.3920(18) . ?
C1 C16 1.4760(19) . ?
C2 C3 1.4149(19) . ?
C2 C7 1.4525(19) . ?
C3 N1 1.3284(18) . ?
C3 C4 1.4388(19) . ?
C4 C12 1.396(2) . ?
C4 C5 1.401(2) . ?
C5 C15 1.408(2) . ?
C5 C6 1.474(2) . ?
C6 C11 1.404(2) . ?
C6 C7 1.414(2) . ?
C7 C8 1.399(2) . ?
C8 C9 1.380(2) . ?
C9 C10 1.381(3) . ?
C10 C11 1.372(3) . ?
C12 C13 1.375(2) . ?
C13 C14 1.378(3) . ?
C14 C15 1.375(3) . ?
C16 C17 1.385(2) . ?
C16 C21 1.388(2) . ?
C17 C18 1.389(3) . ?
C18 C19 1.371(3) . ?
C19 C20 1.363(3) . ?
C20 C21 1.386(2) . ?
C22 S1 1.733(2) . ?
O1 S1 1.4145(14) . ?
O2 S1 1.4074(14) . ?
S1 N2 1.6907(13) . ?
N1 N2 1.3741(18) . ?
